data_1514833
loop_
_publ_author_name
'Zadrozny, Joseph M.'
'Atanasov, Mihail'
'Bryan, Aimee M.'
'Lin, Chun-Yi'
'Rekken, Brian D.'
'Power, Philip P.'
'Neese, Frank'
'Long, Jeffrey R.'

_publ_section_title
;
 Slow magnetization dynamics in a series of two-coordinate iron(ii)
 complexes
;
_journal_issue 1
_journal_name_full 'Chemical Science'
_journal_page_first 125
_journal_paper_doi 10.1039/c2sc20801f
_journal_volume 4
_journal_year 2013
_chemical_formula_moiety 'C60 H76 Fe0.93 N2'
_chemical_formula_sum 'C60 H76 Fe0.93 N2'
_chemical_formula_weight 877.17
_chemical_name_systematic
;
?
;
_space_group_IT_number 14
_symmetry_cell_setting monoclinic
_symmetry_space_group_name_Hall '-P 2yn'
_symmetry_space_group_name_H-M 'P 1 21/n 1'
_atom_sites_solution_hydrogens geom
_atom_sites_solution_primary direct
_atom_sites_solution_secondary difmap
_audit_creation_method SHELXL-97
_cell_angle_alpha 90.00
_cell_angle_beta 90.829(3)
_cell_angle_gamma 90.00
_cell_formula_units_Z 2
_cell_length_a 10.8937(18)
_cell_length_b 20.234(3)
_cell_length_c 11.2231(19)
_cell_measurement_reflns_used 8898
_cell_measurement_temperature 90(2)
_cell_measurement_theta_max 27.88
_cell_measurement_theta_min 2.59
_cell_volume 2473.6(7)
_computing_cell_refinement 'SAINT (8.18C) (Bruker, 2012)'
_computing_data_collection 'Apex2 (2010-11.3) (Bruker, 2010)'
_computing_data_reduction 'SAINT (8.18C) (Bruker, 2012)'
_computing_molecular_graphics 'Bruker SHELXTL'
_computing_publication_material 'Bruker SHELXTL'
_computing_structure_refinement 'SHELXL-97 (Sheldrick, 2008)'
_computing_structure_solution 'SHELXS-97 (Sheldrick, 2008)'
_diffrn_ambient_temperature 90(2)
_diffrn_measured_fraction_theta_full 1.000
_diffrn_measured_fraction_theta_max 1.000
_diffrn_measurement_device_type 'Bruker APEX-II CCD'
_diffrn_measurement_method '\f and \w scans'
_diffrn_radiation_monochromator graphite
_diffrn_radiation_source 'fine-focus sealed tube'
_diffrn_radiation_type MoK\a
_diffrn_radiation_wavelength 0.71073
_diffrn_reflns_av_R_equivalents 0.0416
_diffrn_reflns_av_sigmaI/netI 0.0271
_diffrn_reflns_limit_h_max 13
_diffrn_reflns_limit_h_min -13
_diffrn_reflns_limit_k_max 24
_diffrn_reflns_limit_k_min -24
_diffrn_reflns_limit_l_max 13
_diffrn_reflns_limit_l_min -13
_diffrn_reflns_number 27437
_diffrn_reflns_theta_full 25.35
_diffrn_reflns_theta_max 25.35
_diffrn_reflns_theta_min 2.01
_exptl_absorpt_coefficient_mu 0.325
_exptl_absorpt_correction_T_max 0.9565
_exptl_absorpt_correction_T_min 0.9246
_exptl_absorpt_correction_type multi-scan
_exptl_absorpt_process_details 'SADABS 2008/1 (Sheldrick, 2008)'
_exptl_crystal_colour Orange
_exptl_crystal_density_diffrn 1.178
_exptl_crystal_density_method 'not measured'
_exptl_crystal_description Block
_exptl_crystal_F_000 949.4
_exptl_crystal_size_max 0.25
_exptl_crystal_size_mid 0.17
_exptl_crystal_size_min 0.14
_refine_diff_density_max 0.359
_refine_diff_density_min -0.212
_refine_diff_density_rms 0.042
_refine_ls_extinction_method none
_refine_ls_goodness_of_fit_ref 1.031
_refine_ls_hydrogen_treatment mixed
_refine_ls_matrix_type full
_refine_ls_number_parameters 298
_refine_ls_number_reflns 4534
_refine_ls_number_restraints 0
_refine_ls_restrained_S_all 1.031
_refine_ls_R_factor_all 0.0449
_refine_ls_R_factor_gt 0.0338
_refine_ls_shift/su_max 0.001
_refine_ls_shift/su_mean 0.000
_refine_ls_structure_factor_coef Fsqd
_refine_ls_weighting_details 'calc w=1/[\s^2^(Fo^2^)+(0.0391P)^2^+1.0979P] where P=(Fo^2^+2Fc^2^)/3'
_refine_ls_weighting_scheme calc
_refine_ls_wR_factor_gt 0.0800
_refine_ls_wR_factor_ref 0.0857
_reflns_number_gt 3752
_reflns_number_total 4534
_reflns_threshold_expression >2sigma(I)
_cod_data_source_file c2sc20801f.txt
_cod_data_source_block bdr207x
_cod_depositor_comments
;
The following automatic conversions were performed:

'_symmetry_cell_setting' value 'Monoclinic' changed to 'monoclinic'
according to
/usr/data/users/saulius/automatic-downloads/retrospective/RSC/lib/dictionaries/cif_core.dic
dictionary named 'cif_core.dic' version 2.4.2 from
2011-04-26.

'_exptl_absorpt_correction_type' value 'Multi-scan'
changed to 'multi-scan' according to
/usr/data/users/saulius/automatic-downloads/retrospective/RSC/lib/dictionaries/cif_core.dic
dictionary named 'cif_core.dic' version 2.4.2 from 2011-04-26.

Automatic conversion script
Id: cif_fix_values 2281 2013-09-26 08:29:07Z andrius 
;
_cod_original_cell_volume 2473.5(7)
_cod_original_sg_symbol_H-M 'P 21/n'
_cod_database_code 1514833

loop_
_symmetry_equiv_pos_as_xyz
'x, y, z'
'-x+1/2, y+1/2, -z+1/2'
'-x, -y, -z'
'x-1/2, -y-1/2, z-1/2'

loop_
_atom_site_label
_atom_site_type_symbol
_atom_site_fract_x
_atom_site_fract_y
_atom_site_fract_z
_atom_site_U_iso_or_equiv
_atom_site_adp_type
_atom_site_occupancy
_atom_site_symmetry_multiplicity
_atom_site_calc_flag
_atom_site_refinement_flags
Fe1 Fe 1.0000 1.0000 0.0000 0.01805(10) Uani 0.93 2 d SP
N1 N 0.94359(12) 0.92214(7) 0.07496(12) 0.0183(3) Uani 1 1 d .
H1 H 0.9978(18) 0.8959(9) 0.1048(16) 0.029(5) Uiso 1 1 d .
C1 C 0.82689(14) 0.89503(7) 0.07596(13) 0.0161(3) Uani 1 1 d .
C2 C 0.80544(14) 0.83017(7) 0.11998(13) 0.0165(3) Uani 1 1 d .
C3 C 0.68605(14) 0.80514(8) 0.12039(13) 0.0194(3) Uani 1 1 d .
H3 H 0.6721 0.7620 0.1506 0.023 Uiso 1 1 calc R
C4 C 0.58713(14) 0.84198(8) 0.07751(14) 0.0206(3) Uani 1 1 d .
H4 H 0.5065 0.8241 0.0779 0.025 Uiso 1 1 calc R
C5 C 0.60793(14) 0.90526(8) 0.03405(14) 0.0189(3) Uani 1 1 d .
H5 H 0.5407 0.9305 0.0041 0.023 Uiso 1 1 calc R
C6 C 0.72550(14) 0.93254(7) 0.03350(13) 0.0173(3) Uani 1 1 d .
C7 C 0.91072(14) 0.79037(7) 0.17001(13) 0.0163(3) Uani 1 1 d .
C8 C 0.95698(14) 0.80512(8) 0.28502(14) 0.0187(3) Uani 1 1 d .
C9 C 1.05639(15) 0.76932(8) 0.33112(14) 0.0224(3) Uani 1 1 d .
H9 H 1.0887 0.7799 0.4078 0.027 Uiso 1 1 calc R
C10 C 1.10824(15) 0.71880(8) 0.26668(15) 0.0251(4) Uani 1 1 d .
H10 H 1.1757 0.6947 0.2990 0.030 Uiso 1 1 calc R
C11 C 1.06154(15) 0.70336(8) 0.15461(15) 0.0240(4) Uani 1 1 d .
H11 H 1.0968 0.6679 0.1114 0.029 Uiso 1 1 calc R
C12 C 0.96382(14) 0.73860(8) 0.10368(14) 0.0196(3) Uani 1 1 d .
C13 C 0.89574(15) 0.85668(8) 0.36364(14) 0.0236(4) Uani 1 1 d .
H13 H 0.8319 0.8799 0.3142 0.028 Uiso 1 1 calc R
C14 C 0.98400(18) 0.90839(9) 0.41176(19) 0.0389(5) Uani 1 1 d .
H14A H 1.0457 0.8871 0.4633 0.058 Uiso 1 1 calc R
H14B H 0.9386 0.9412 0.4578 0.058 Uiso 1 1 calc R
H14C H 1.0248 0.9303 0.3453 0.058 Uiso 1 1 calc R
C15 C 0.8308(2) 0.82198(10) 0.46620(19) 0.0474(6) Uani 1 1 d .
H15A H 0.8919 0.8005 0.5181 0.071 Uiso 1 1 calc R
H15B H 0.7741 0.7887 0.4339 0.071 Uiso 1 1 calc R
H15C H 0.7848 0.8546 0.5122 0.071 Uiso 1 1 calc R
C16 C 0.91825(16) 0.72296(8) -0.02264(15) 0.0255(4) Uani 1 1 d .
H16 H 0.8281 0.7323 -0.0264 0.031 Uiso 1 1 calc R
C17 C 0.9373(2) 0.65067(9) -0.05877(17) 0.0396(5) Uani 1 1 d .
H17A H 1.0254 0.6414 -0.0632 0.059 Uiso 1 1 calc R
H17B H 0.8985 0.6428 -0.1368 0.059 Uiso 1 1 calc R
H17C H 0.9002 0.6216 0.0006 0.059 Uiso 1 1 calc R
C18 C 0.98077(18) 0.76779(8) -0.11318(15) 0.0309(4) Uani 1 1 d .
H18A H 0.9711 0.8141 -0.0892 0.046 Uiso 1 1 calc R
H18B H 0.9430 0.7611 -0.1920 0.046 Uiso 1 1 calc R
H18C H 1.0683 0.7569 -0.1163 0.046 Uiso 1 1 calc R
C19 C 0.74325(13) 1.00295(8) -0.00710(14) 0.0177(3) Uani 1 1 d .
C20 C 0.74930(14) 1.05429(8) 0.07978(14) 0.0193(3) Uani 1 1 d .
C21 C 0.75574(14) 1.11980(8) 0.04108(15) 0.0225(4) Uani 1 1 d .
H21 H 0.7578 1.1544 0.0983 0.027 Uiso 1 1 calc R
C22 C 0.75919(14) 1.13531(8) -0.07896(15) 0.0228(4) Uani 1 1 d .
H22 H 0.7648 1.1801 -0.1034 0.027 Uiso 1 1 calc R
C23 C 0.75437(14) 1.08540(8) -0.16360(15) 0.0205(3) Uani 1 1 d .
H23 H 0.7577 1.0965 -0.2457 0.025 Uiso 1 1 calc R
C24 C 0.74464(14) 1.01888(7) -0.13037(14) 0.0180(3) Uani 1 1 d .
C25 C 0.74277(15) 1.03836(8) 0.21235(14) 0.0231(4) Uani 1 1 d .
H25 H 0.7862 0.9954 0.2261 0.028 Uiso 1 1 calc R
C26 C 0.60925(16) 1.02972(10) 0.25094(16) 0.0312(4) Uani 1 1 d .
H26A H 0.5647 1.0713 0.2391 0.047 Uiso 1 1 calc R
H26B H 0.6075 1.0174 0.3353 0.047 Uiso 1 1 calc R
H26C H 0.5702 0.9949 0.2030 0.047 Uiso 1 1 calc R
C27 C 0.80432(16) 1.09063(9) 0.29251(16) 0.0302(4) Uani 1 1 d .
H27A H 0.8864 1.1005 0.2627 0.045 Uiso 1 1 calc R
H27B H 0.8111 1.0737 0.3742 0.045 Uiso 1 1 calc R
H27C H 0.7547 1.1310 0.2918 0.045 Uiso 1 1 calc R
C28 C 0.73668(15) 0.96466(8) -0.22484(14) 0.0201(3) Uani 1 1 d .
H28 H 0.6759 0.9311 -0.1972 0.024 Uiso 1 1 calc R
C29 C 0.86080(16) 0.92998(8) -0.23592(15) 0.0277(4) Uani 1 1 d .
H29A H 0.9222 0.9617 -0.2633 0.042 Uiso 1 1 calc R
H29B H 0.8535 0.8937 -0.2935 0.042 Uiso 1 1 calc R
H29C H 0.8862 0.9123 -0.1581 0.042 Uiso 1 1 calc R
C30 C 0.69331(16) 0.98940(8) -0.34794(14) 0.0239(4) Uani 1 1 d .
H30A H 0.6183 1.0156 -0.3393 0.036 Uiso 1 1 calc R
H30B H 0.6765 0.9515 -0.4000 0.036 Uiso 1 1 calc R
H30C H 0.7575 1.0169 -0.3829 0.036 Uiso 1 1 calc R

loop_
_atom_site_aniso_label
_atom_site_aniso_U_11
_atom_site_aniso_U_22
_atom_site_aniso_U_33
_atom_site_aniso_U_23
_atom_site_aniso_U_13
_atom_site_aniso_U_12
Fe1 0.02116(19) 0.01258(17) 0.02037(18) 0.00244(14) -0.00063(13) -0.00473(14)
N1 0.0153(7) 0.0162(7) 0.0233(7) 0.0025(5) -0.0024(5) 0.0009(5)
C1 0.0188(8) 0.0157(8) 0.0138(7) -0.0018(6) -0.0008(6) -0.0011(6)
C2 0.0194(8) 0.0150(8) 0.0149(7) -0.0007(6) -0.0014(6) 0.0002(6)
C3 0.0242(8) 0.0157(8) 0.0184(8) 0.0005(6) 0.0000(6) -0.0031(6)
C4 0.0175(8) 0.0206(8) 0.0235(8) -0.0010(7) -0.0004(6) -0.0040(6)
C5 0.0164(8) 0.0196(8) 0.0207(8) -0.0009(6) -0.0025(6) 0.0016(6)
C6 0.0205(8) 0.0157(8) 0.0155(7) -0.0014(6) -0.0012(6) -0.0004(6)
C7 0.0176(8) 0.0123(7) 0.0191(8) 0.0026(6) 0.0006(6) -0.0024(6)
C8 0.0204(8) 0.0157(8) 0.0200(8) 0.0026(6) 0.0001(6) -0.0015(6)
C9 0.0247(8) 0.0233(9) 0.0190(8) 0.0041(7) -0.0033(6) 0.0004(7)
C10 0.0231(9) 0.0194(8) 0.0327(9) 0.0078(7) -0.0024(7) 0.0034(7)
C11 0.0236(9) 0.0142(8) 0.0344(10) -0.0016(7) 0.0052(7) 0.0021(6)
C12 0.0196(8) 0.0155(8) 0.0238(8) -0.0009(6) 0.0025(6) -0.0040(6)
C13 0.0271(9) 0.0238(9) 0.0197(8) -0.0051(7) -0.0034(7) 0.0037(7)
C14 0.0380(11) 0.0304(10) 0.0487(12) -0.0156(9) 0.0111(9) -0.0087(9)
C15 0.0523(13) 0.0388(12) 0.0518(13) -0.0178(10) 0.0262(11) -0.0145(10)
C16 0.0233(8) 0.0275(9) 0.0256(9) -0.0090(7) 0.0005(7) -0.0021(7)
C17 0.0623(14) 0.0257(10) 0.0309(10) -0.0079(8) 0.0025(9) -0.0126(9)
C18 0.0473(11) 0.0216(9) 0.0235(9) -0.0013(7) -0.0063(8) 0.0009(8)
C19 0.0132(7) 0.0154(8) 0.0245(8) 0.0005(6) -0.0022(6) 0.0015(6)
C20 0.0143(8) 0.0188(8) 0.0248(8) -0.0022(7) -0.0029(6) 0.0016(6)
C21 0.0195(8) 0.0166(8) 0.0313(9) -0.0053(7) -0.0037(7) 0.0010(6)
C22 0.0199(8) 0.0138(8) 0.0347(9) 0.0022(7) -0.0026(7) 0.0009(6)
C23 0.0175(8) 0.0178(8) 0.0262(8) 0.0032(7) -0.0016(6) 0.0011(6)
C24 0.0141(7) 0.0161(8) 0.0239(8) 0.0001(6) -0.0017(6) 0.0020(6)
C25 0.0249(9) 0.0204(9) 0.0238(9) -0.0036(7) -0.0015(7) 0.0024(7)
C26 0.0315(10) 0.0362(10) 0.0261(9) -0.0076(8) 0.0028(7) -0.0049(8)
C27 0.0284(10) 0.0331(10) 0.0289(9) -0.0084(8) -0.0042(7) 0.0003(8)
C28 0.0232(8) 0.0153(8) 0.0218(8) 0.0012(6) -0.0017(6) -0.0010(6)
C29 0.0351(10) 0.0237(9) 0.0243(9) -0.0013(7) -0.0019(7) 0.0082(7)
C30 0.0295(9) 0.0189(8) 0.0232(8) 0.0011(7) -0.0035(7) -0.0004(7)

loop_
_atom_type_symbol
_atom_type_description
_atom_type_scat_dispersion_real
_atom_type_scat_dispersion_imag
_atom_type_scat_source
C C 0.0033 0.0016 'International Tables Vol C Tables 4.2.6.8 and 6.1.1.4'
H H 0.0000 0.0000 'International Tables Vol C Tables 4.2.6.8 and 6.1.1.4'
N N 0.0061 0.0033 'International Tables Vol C Tables 4.2.6.8 and 6.1.1.4'
Fe Fe 0.3463 0.8444 'International Tables Vol C Tables 4.2.6.8 and 6.1.1.4'

loop_
_geom_angle_atom_site_label_1
_geom_angle_atom_site_label_2
_geom_angle_atom_site_label_3
_geom_angle
_geom_angle_site_symmetry_1
N1 Fe1 N1 180.00(7) 3_775
C1 N1 Fe1 129.59(11) .
C1 N1 H1 112.2(13) .
Fe1 N1 H1 117.5(13) .
N1 C1 C6 119.76(14) .
N1 C1 C2 121.57(14) .
C6 C1 C2 118.66(14) .
C3 C2 C1 119.58(14) .
C3 C2 C7 120.67(13) .
C1 C2 C7 119.70(13) .
C4 C3 C2 121.45(14) .
C4 C3 H3 119.3 .
C2 C3 H3 119.3 .
C5 C4 C3 119.07(14) .
C5 C4 H4 120.5 .
C3 C4 H4 120.5 .
C4 C5 C6 121.36(14) .
C4 C5 H5 119.3 .
C6 C5 H5 119.3 .
C5 C6 C1 119.87(14) .
C5 C6 C19 119.78(13) .
C1 C6 C19 120.30(13) .
C8 C7 C12 119.68(14) .
C8 C7 C2 119.26(13) .
C12 C7 C2 121.06(13) .
C9 C8 C7 119.61(14) .
C9 C8 C13 118.93(14) .
C7 C8 C13 121.35(14) .
C10 C9 C8 120.81(15) .
C10 C9 H9 119.6 .
C8 C9 H9 119.6 .
C9 C10 C11 119.72(15) .
C9 C10 H10 120.1 .
C11 C10 H10 120.1 .
C10 C11 C12 121.60(15) .
C10 C11 H11 119.2 .
C12 C11 H11 119.2 .
C11 C12 C7 118.56(14) .
C11 C12 C16 120.62(14) .
C7 C12 C16 120.80(14) .
C14 C13 C8 113.43(14) .
C14 C13 C15 110.28(15) .
C8 C13 C15 109.40(14) .
C14 C13 H13 107.8 .
C8 C13 H13 107.8 .
C15 C13 H13 107.8 .
C13 C14 H14A 109.5 .
C13 C14 H14B 109.5 .
H14A C14 H14B 109.5 .
C13 C14 H14C 109.5 .
H14A C14 H14C 109.5 .
H14B C14 H14C 109.5 .
C13 C15 H15A 109.5 .
C13 C15 H15B 109.5 .
H15A C15 H15B 109.5 .
C13 C15 H15C 109.5 .
H15A C15 H15C 109.5 .
H15B C15 H15C 109.5 .
C12 C16 C18 110.59(13) .
C12 C16 C17 113.55(15) .
C18 C16 C17 109.09(14) .
C12 C16 H16 107.8 .
C18 C16 H16 107.8 .
C17 C16 H16 107.8 .
C16 C17 H17A 109.5 .
C16 C17 H17B 109.5 .
H17A C17 H17B 109.5 .
C16 C17 H17C 109.5 .
H17A C17 H17C 109.5 .
H17B C17 H17C 109.5 .
C16 C18 H18A 109.5 .
C16 C18 H18B 109.5 .
H18A C18 H18B 109.5 .
C16 C18 H18C 109.5 .
H18A C18 H18C 109.5 .
H18B C18 H18C 109.5 .
C24 C19 C20 119.98(14) .
C24 C19 C6 120.75(13) .
C20 C19 C6 119.09(13) .
C21 C20 C19 118.73(14) .
C21 C20 C25 120.48(14) .
C19 C20 C25 120.73(14) .
C22 C21 C20 121.32(15) .
C22 C21 H21 119.3 .
C20 C21 H21 119.3 .
C21 C22 C23 120.02(15) .
C21 C22 H22 120.0 .
C23 C22 H22 120.0 .
C22 C23 C24 121.29(15) .
C22 C23 H23 119.4 .
C24 C23 H23 119.4 .
C23 C24 C19 118.62(14) .
C23 C24 C28 120.60(14) .
C19 C24 C28 120.78(13) .
C20 C25 C26 110.94(13) .
C20 C25 C27 113.56(14) .
C26 C25 C27 108.71(14) .
C20 C25 H25 107.8 .
C26 C25 H25 107.8 .
C27 C25 H25 107.8 .
C25 C26 H26A 109.5 .
C25 C26 H26B 109.5 .
H26A C26 H26B 109.5 .
C25 C26 H26C 109.5 .
H26A C26 H26C 109.5 .
H26B C26 H26C 109.5 .
C25 C27 H27A 109.5 .
C25 C27 H27B 109.5 .
H27A C27 H27B 109.5 .
C25 C27 H27C 109.5 .
H27A C27 H27C 109.5 .
H27B C27 H27C 109.5 .
C24 C28 C29 110.16(13) .
C24 C28 C30 113.80(13) .
C29 C28 C30 109.67(13) .
C24 C28 H28 107.7 .
C29 C28 H28 107.7 .
C30 C28 H28 107.7 .
C28 C29 H29A 109.5 .
C28 C29 H29B 109.5 .
H29A C29 H29B 109.5 .
C28 C29 H29C 109.5 .
H29A C29 H29C 109.5 .
H29B C29 H29C 109.5 .
C28 C30 H30A 109.5 .
C28 C30 H30B 109.5 .
H30A C30 H30B 109.5 .
C28 C30 H30C 109.5 .
H30A C30 H30C 109.5 .
H30B C30 H30C 109.5 .

loop_
_geom_bond_atom_site_label_1
_geom_bond_atom_site_label_2
_geom_bond_distance
_geom_bond_site_symmetry_2
Fe1 N1 1.8927(13) 3_775
Fe1 N1 1.8927(13) .
N1 C1 1.385(2) .
N1 H1 0.86(2) .
C1 C6 1.417(2) .
C1 C2 1.423(2) .
C2 C3 1.396(2) .
C2 C7 1.504(2) .
C3 C4 1.391(2) .
C3 H3 0.9500 .
C4 C5 1.390(2) .
C4 H4 0.9500 .
C5 C6 1.395(2) .
C5 H5 0.9500 .
C6 C19 1.509(2) .
C7 C8 1.411(2) .
C7 C12 1.414(2) .
C8 C9 1.396(2) .
C8 C13 1.526(2) .
C9 C10 1.378(2) .
C9 H9 0.9500 .
C10 C11 1.386(2) .
C10 H10 0.9500 .
C11 C12 1.397(2) .
C11 H11 0.9500 .
C12 C16 1.528(2) .
C13 C14 1.515(2) .
C13 C15 1.530(3) .
C13 H13 1.0000 .
C14 H14A 0.9800 .
C14 H14B 0.9800 .
C14 H14C 0.9800 .
C15 H15A 0.9800 .
C15 H15B 0.9800 .
C15 H15C 0.9800 .
C16 C18 1.530(2) .
C16 C17 1.533(2) .
C16 H16 1.0000 .
C17 H17A 0.9800 .
C17 H17B 0.9800 .
C17 H17C 0.9800 .
C18 H18A 0.9800 .
C18 H18B 0.9800 .
C18 H18C 0.9800 .
C19 C24 1.421(2) .
C19 C20 1.426(2) .
C20 C21 1.397(2) .
C20 C25 1.525(2) .
C21 C22 1.384(2) .
C21 H21 0.9500 .
C22 C23 1.387(2) .
C22 H22 0.9500 .
C23 C24 1.401(2) .
C23 H23 0.9500 .
C24 C28 1.527(2) .
C25 C26 1.534(2) .
C25 C27 1.536(2) .
C25 H25 1.0000 .
C26 H26A 0.9800 .
C26 H26B 0.9800 .
C26 H26C 0.9800 .
C27 H27A 0.9800 .
C27 H27B 0.9800 .
C27 H27C 0.9800 .
C28 C29 1.530(2) .
C28 C30 1.537(2) .
C28 H28 1.0000 .
C29 H29A 0.9800 .
C29 H29B 0.9800 .
C29 H29C 0.9800 .
C30 H30A 0.9800 .
C30 H30B 0.9800 .
C30 H30C 0.9800 .

loop_
_geom_torsion_atom_site_label_1
_geom_torsion_atom_site_label_2
_geom_torsion_atom_site_label_3
_geom_torsion_atom_site_label_4
_geom_torsion
Fe1 N1 C1 C6 -11.7(2)
Fe1 N1 C1 C2 168.98(11)
N1 C1 C2 C3 179.34(14)
C6 C1 C2 C3 0.0(2)
N1 C1 C2 C7 1.8(2)
C6 C1 C2 C7 -177.59(13)
C1 C2 C3 C4 0.7(2)
C7 C2 C3 C4 178.20(14)
C2 C3 C4 C5 -0.4(2)
C3 C4 C5 C6 -0.5(2)
C4 C5 C6 C1 1.1(2)
C4 C5 C6 C19 -176.11(14)
N1 C1 C6 C5 179.79(14)
C2 C1 C6 C5 -0.8(2)
N1 C1 C6 C19 -3.0(2)
C2 C1 C6 C19 176.36(13)
C3 C2 C7 C8 -101.14(17)
C1 C2 C7 C8 76.41(18)
C3 C2 C7 C12 78.89(19)
C1 C2 C7 C12 -103.56(17)
C12 C7 C8 C9 1.3(2)
C2 C7 C8 C9 -178.66(14)
C12 C7 C8 C13 -174.87(14)
C2 C7 C8 C13 5.2(2)
C7 C8 C9 C10 -1.4(2)
C13 C8 C9 C10 174.90(15)
C8 C9 C10 C11 0.2(2)
C9 C10 C11 C12 1.1(2)
C10 C11 C12 C7 -1.2(2)
C10 C11 C12 C16 176.82(15)
C8 C7 C12 C11 -0.1(2)
C2 C7 C12 C11 179.91(14)
C8 C7 C12 C16 -178.05(14)
C2 C7 C12 C16 1.9(2)
C9 C8 C13 C14 55.8(2)
C7 C8 C13 C14 -127.94(17)
C9 C8 C13 C15 -67.7(2)
C7 C8 C13 C15 108.48(18)
C11 C12 C16 C18 -93.67(18)
C7 C12 C16 C18 84.28(18)
C11 C12 C16 C17 29.3(2)
C7 C12 C16 C17 -152.71(15)
C5 C6 C19 C24 -79.41(19)
C1 C6 C19 C24 103.38(17)
C5 C6 C19 C20 95.84(17)
C1 C6 C19 C20 -81.37(18)
C24 C19 C20 C21 0.4(2)
C6 C19 C20 C21 -174.88(14)
C24 C19 C20 C25 177.54(14)
C6 C19 C20 C25 2.3(2)
C19 C20 C21 C22 -1.5(2)
C25 C20 C21 C22 -178.65(14)
C20 C21 C22 C23 1.0(2)
C21 C22 C23 C24 0.7(2)
C22 C23 C24 C19 -1.8(2)
C22 C23 C24 C28 178.68(14)
C20 C19 C24 C23 1.2(2)
C6 C19 C24 C23 176.41(13)
C20 C19 C24 C28 -179.26(13)
C6 C19 C24 C28 -4.1(2)
C21 C20 C25 C26 94.76(18)
C19 C20 C25 C26 -82.33(18)
C21 C20 C25 C27 -28.0(2)
C19 C20 C25 C27 154.88(14)
C23 C24 C28 C29 102.38(17)
C19 C24 C28 C29 -77.15(18)
C23 C24 C28 C30 -21.3(2)
C19 C24 C28 C30 159.21(14)
